data_1567118
loop_
_publ_author_name
'Jir\'at, Jan'
'Babor, Martin'
'Ridvan, Lud\<ek'
'Sko\<repov\'a, Eli\<ska'
'Du\<sek, Michal'
'\<So\'o\<s, Miroslav'

_publ_section_title
;
 Structure--property relations of a unique and systematic dataset of 19
 isostructural multicomponent apremilast forms
;
_journal_coeditor_code ED5027
_journal_issue 4
_journal_name_full IUCrJ
_journal_page_first
;
;
_journal_paper_doi 10.1107/S2052252522005577
_journal_volume 9
_journal_year 2022
_chemical_absolute_configuration ad
_chemical_formula_moiety 'C25.50 H25.50 N2 O8.50 S1'
_chemical_formula_sum 'C25.5 H25.5 N2 O8.5 S'
_chemical_formula_weight 528.06
_space_group_IT_number 92
_space_group_name_Hall 'P 4abw 2nw'
_space_group_name_H-M_alt 'P 41 21 2'
_symmetry_cell_setting tetragonal
_symmetry_space_group_name_H-M 'P 41 21 2'
_atom_sites_solution_hydrogens difmap
_atom_sites_solution_primary other
_cell_angle_alpha 90
_cell_angle_beta 90
_cell_angle_gamma 90
_cell_formula_units_Z 8
_cell_length_a 12.90760(10)
_cell_length_b 12.90760(10)
_cell_length_c 29.4670(2)
_cell_measurement_reflns_used 42651
_cell_measurement_temperature 120
_cell_measurement_theta_max 67
_cell_measurement_theta_min 4
_cell_volume 4909.38(6)
_computing_cell_refinement
; 
 CrysAlisPro (Rigaku Oxford Diffraction, 2017) 
;
_computing_data_collection 'SuperNova, (Oxford Diffraction, 2010)'
_computing_data_reduction
; 
 CrysAlisPro (Rigaku Oxford Diffraction, 2017) 
;
_computing_molecular_graphics 'CAMERON (Watkin et al., 1996)'
_computing_publication_material 'CRYSTALS (Betteridge et al., 2003)'
_computing_structure_refinement 'CRYSTALS (Betteridge et al., 2003)'
_computing_structure_solution 'Superflip (Palatinus & Chapuis, 2007)'
_diffrn_ambient_temperature 120
_diffrn_measured_fraction_theta_full 0.996
_diffrn_measured_fraction_theta_max 0.996
_diffrn_measurement_device Area
_diffrn_measurement_device_type 'Oxford Diffraction SuperNova'
_diffrn_measurement_method \w
_diffrn_radiation_monochromator 'focussing mirrors'
_diffrn_radiation_type 'Cu K\a'
_diffrn_radiation_wavelength 1.54180
_diffrn_reflns_av_R_equivalents 0.042
_diffrn_reflns_limit_h_max 15
_diffrn_reflns_limit_h_min -15
_diffrn_reflns_limit_k_max 15
_diffrn_reflns_limit_k_min -15
_diffrn_reflns_limit_l_max 35
_diffrn_reflns_limit_l_min -34
_diffrn_reflns_number 84206
_diffrn_reflns_theta_full 67.760
_diffrn_reflns_theta_max 67.760
_diffrn_reflns_theta_min 3.739
_diffrn_standards_number 0
_exptl_absorpt_coefficient_mu 1.664
_exptl_absorpt_correction_T_max 0.82
_exptl_absorpt_correction_T_min 0.59
_exptl_absorpt_correction_type multi-scan
_exptl_absorpt_process_details
; 
 CrysAlisPro (Rigaku Oxford Diffraction, 2017) 
;
_exptl_crystal_colour colorless
_exptl_crystal_density_diffrn 1.429
_exptl_crystal_density_meas ?
_exptl_crystal_density_method 'not measured'
_exptl_crystal_description block
_exptl_crystal_F_000 2212
_exptl_crystal_size_max 0.266
_exptl_crystal_size_mid 0.136
_exptl_crystal_size_min 0.116
_refine_diff_density_max 0.70
_refine_diff_density_min -0.86
_refine_ls_abs_structure_details
; 
 Parsons, Flack & Wagner (2013), 
 1790 Friedel Pairs 
;
_refine_ls_abs_structure_Flack -0.000(3)
_refine_ls_extinction_method None
_refine_ls_goodness_of_fit_ref 1.0266
_refine_ls_hydrogen_treatment mixed
_refine_ls_matrix_type full
_refine_ls_number_parameters 356
_refine_ls_number_reflns 4433
_refine_ls_number_restraints 62
_refine_ls_R_factor_all 0.0513
_refine_ls_R_factor_gt 0.0504
_refine_ls_shift/su_max 0.0019124
_refine_ls_shift/su_mean 0.0001104
_refine_ls_structure_factor_coef Fsqd
_refine_ls_weighting_details
;
 Method= Modified Sheldrick 
 w=1/[\s^2^(F^2^) + ( 0.08P)^2^ + 7.51P] 
 ,where P=(max(Fo^2^,0) + 2Fc^2^)/3 
;
_refine_ls_weighting_scheme calc
_refine_ls_wR_factor_all 0.1456
_refine_ls_wR_factor_gt 0.1444
_refine_ls_wR_factor_ref 0.1456
_reflns_limit_h_max 10
_reflns_limit_h_min -10
_reflns_limit_k_max 15
_reflns_limit_k_min 0
_reflns_limit_l_max 35
_reflns_limit_l_min 0
_reflns_number_gt 4320
_reflns_number_total 4433
_reflns_threshold_expression I>2.0\s(I)
_oxford_diffrn_Wilson_B_factor 2.15
_oxford_diffrn_Wilson_scale 0.10
_oxford_refine_ls_r_factor_ref 0.0513
_oxford_refine_ls_scale 3.27(6)
_oxford_reflns_number_all 4433
_cod_data_source_file ed5027.cif
_cod_data_source_block Apremilast_4_hydroxybenzoic_acid
_cod_depositor_comments
;
The following automatic conversions were performed:

data item '_exptl_crystal_density_meas' value 'not measured' was
changed to '?' -- the value is perceived as not measured.

Automatic conversion script
Id: cif_fix_values 7556 2019-12-06 15:28:31Z antanas 
;
_cod_original_cell_volume 4909.38(8)
_cod_original_sg_symbol_H-M 'P 41 21 2 '
_cod_original_formula_sum 'C25.50 H25.50 N2 O8.50 S1'
_cod_database_code 1567118
_oxford_refine_reflns_threshold_expression_ref I>-3.0\s(I)
_oxford_hooft_y -0.000(2)
_oxford_bijvoet_difference -0.000(3)
_oxford_refined_flack_x 0.00(3)

loop_
_symmetry_equiv_pos_as_xyz
x,y,z
-y+1/2,x+1/2,z+1/4
-x,-y,z+1/2
x+1/2,-y+1/2,-z+3/4
-y,-x,-z+1/2
y+1/2,-x+1/2,z+3/4
y,x,-z
-x+1/2,y+1/2,-z+1/4

loop_
_atom_site_label
_atom_site_type_symbol
_atom_site_fract_x
_atom_site_fract_y
_atom_site_fract_z
_atom_site_U_iso_or_equiv
_atom_site_occupancy
_atom_site_adp_type
_atom_site_refinement_flags_posn
_atom_site_refinement_flags_adp
_atom_site_refinement_flags_occupancy
_atom_site_disorder_assembly
_atom_site_disorder_group
_atom_site_attached_hydrogens
S1 S 0.16345(7) 0.59577(7) 0.71378(3) 0.0259 1.0000 Uani . . . . . .
O2 O 0.0761(2) 0.5544(2) 0.68929(9) 0.0348 1.0000 Uani . . . . . .
O3 O 0.2117(2) 0.6883(2) 0.69586(9) 0.0331 1.0000 Uani . . . . . .
C4 C 0.1252(3) 0.6203(3) 0.76999(14) 0.0402 1.0000 Uani . . . . . .
C5 C 0.2590(3) 0.4986(3) 0.71999(11) 0.0245 1.0000 Uani . . . . . .
C6 C 0.2971(3) 0.4542(3) 0.67499(11) 0.0227 1.0000 Uani . . . . . .
C7 C 0.3061(3) 0.5631(3) 0.60378(11) 0.0223 1.0000 Uani . . . . . .
C8 C 0.3679(3) 0.6541(3) 0.58890(11) 0.0231 1.0000 Uani . . . . . .
C9 C 0.4391(3) 0.6770(3) 0.62254(11) 0.0248 1.0000 Uani . . . . . .
C10 C 0.4245(3) 0.6011(3) 0.65965(11) 0.0240 1.0000 Uani . . . . . .
O11 O 0.23506(18) 0.51937(19) 0.58418(8) 0.0267 1.0000 Uani . . . . . .
O12 O 0.47155(19) 0.5941(2) 0.69558(8) 0.0292 1.0000 Uani . . . . . .
C13 C 0.3636(3) 0.7094(3) 0.54847(11) 0.0235 1.0000 Uani . . . . . .
C14 C 0.4344(3) 0.7913(3) 0.54412(13) 0.0282 1.0000 Uani . . . . . .
C15 C 0.5040(3) 0.8140(3) 0.57841(13) 0.0315 1.0000 Uani . . . . . .
C16 C 0.5091(3) 0.7566(3) 0.61870(12) 0.0291 1.0000 Uani . . . . . .
N17 N 0.2920(2) 0.6786(2) 0.51553(10) 0.0256 1.0000 Uani . . . . . .
C18 C 0.2750(3) 0.7198(3) 0.47330(12) 0.0270 1.0000 Uani . . . . . .
C19 C 0.2013(3) 0.6583(3) 0.44478(12) 0.0346 1.0000 Uani . . . . . .
O20 O 0.3171(2) 0.7983(2) 0.45987(8) 0.0339 1.0000 Uani . . . . . .
C21 C 0.3689(3) 0.3617(3) 0.68219(12) 0.0249 1.0000 Uani . . . . . .
C22 C 0.4241(3) 0.3472(3) 0.72271(12) 0.0253 1.0000 Uani . . . . . .
C23 C 0.4873(3) 0.2616(3) 0.72880(12) 0.0266 1.0000 Uani . . . . . .
C24 C 0.4964(3) 0.1874(3) 0.69337(13) 0.0297 1.0000 Uani . . . . . .
C25 C 0.4427(3) 0.2028(3) 0.65355(13) 0.0313 1.0000 Uani . . . . . .
C26 C 0.3786(3) 0.2891(3) 0.64816(12) 0.0284 1.0000 Uani . . . . . .
O27 O 0.5446(2) 0.2416(2) 0.76702(9) 0.0346 1.0000 Uani . . . . . .
C28 C 0.5407(3) 0.3192(3) 0.80235(13) 0.0359 1.0000 Uani . . . . . .
C29 C 0.6180(4) 0.2899(4) 0.83835(17) 0.0566 1.0000 Uani . . . . . .
O30 O 0.5596(2) 0.1046(2) 0.70251(10) 0.0376 1.0000 Uani . . . . . .
C31 C 0.5765(4) 0.0347(4) 0.66559(16) 0.0550 1.0000 Uani . . . . . .
C36 C 0.4749(8) 0.5318(8) 0.0446(4) 0.1352 1.0000 Uani D . . . . .
C37 C 0.5577(7) 0.5855(6) 0.0219(3) 0.1129 1.0000 Uani D . . . . .
N6 N 0.3445(2) 0.5345(2) 0.64627(9) 0.0221 1.0000 Uani . . . . . .
H42 H 0.3183 0.5297 0.7353 0.0272 1.0000 Uiso R . . . . .
H41 H 0.2299 0.4433 0.7385 0.0271 1.0000 Uiso R . . . . .
H51 H 0.2372 0.4282 0.6583 0.0253 1.0000 Uiso R . . . . .
H142 H 0.1775 0.6995 0.4198 0.0500 1.0000 Uiso R . . . . .
H141 H 0.1435 0.6375 0.4633 0.0502 1.0000 Uiso R . . . . .
H143 H 0.2360 0.5976 0.4342 0.0502 1.0000 Uiso R . . . . .
H151 H 0.4345 0.8312 0.5177 0.0332 1.0000 Uiso R . . . . .
H161 H 0.5494 0.8696 0.5742 0.0340 1.0000 Uiso R . . . . .
H171 H 0.5577 0.7721 0.6411 0.0341 1.0000 Uiso R . . . . .
H221 H 0.3431 0.2975 0.6206 0.0309 1.0000 Uiso R . . . . .
H231 H 0.4483 0.1554 0.6298 0.0329 1.0000 Uiso R . . . . .
H261 H 0.6198 -0.0212 0.6762 0.0759 1.0000 Uiso R . . . . .
H263 H 0.6090 0.0698 0.6406 0.0760 1.0000 Uiso R . . . . .
H262 H 0.5109 0.0066 0.6560 0.0761 1.0000 Uiso R . . . . .
H281 H 0.4189 0.3968 0.7457 0.0281 1.0000 Uiso R . . . . .
H302 H 0.4723 0.3241 0.8152 0.0432 1.0000 Uiso R . . . . .
H301 H 0.5598 0.3859 0.7895 0.0430 1.0000 Uiso R . . . . .
H311 H 0.6235 0.3460 0.8596 0.0831 1.0000 Uiso R . . . . .
H313 H 0.5941 0.2282 0.8534 0.0831 1.0000 Uiso R . . . . .
H312 H 0.6844 0.2764 0.8242 0.0830 1.0000 Uiso R . . . . .
H321 H 0.1797 0.6469 0.7884 0.0571 1.0000 Uiso R . . . . .
H323 H 0.0691 0.6691 0.7698 0.0569 1.0000 Uiso R . . . . .
H322 H 0.0997 0.5572 0.7831 0.0571 1.0000 Uiso R . . . . .
H111 H 0.253(4) 0.635(4) 0.5211(14) 0.0297 1.0000 Uiso . . . . . .
O38 O 0.5951(12) 0.6724(11) 0.0394(6) 0.1911 0.5000 Uani D . . . . .
C35 C 0.4281(7) 0.4543(8) 0.0208(3) 0.1418 1.0000 Uani D . . . . .
C34 C 0.3418(12) 0.4012(13) 0.0397(6) 0.1752 0.5000 Uani D . . . . .
O33 O 0.2852(14) 0.3291(15) 0.0124(8) 0.1970 0.5000 Uani D . . . . .
O39 O 0.3048(15) 0.4311(15) 0.0793(9) 0.2207 0.5000 Uani D . . . . .
H371 H 0.5934 0.6391 0.0371 0.1482 0.5000 Uiso . . . . . .
H361 H 0.4628 0.5550 0.0747 0.1769 1.0000 Uiso . . . . . .

loop_
_atom_site_aniso_label
_atom_site_aniso_U_11
_atom_site_aniso_U_22
_atom_site_aniso_U_33
_atom_site_aniso_U_23
_atom_site_aniso_U_13
_atom_site_aniso_U_12
S1 0.0259(4) 0.0280(4) 0.0239(4) 0.0006(3) 0.0027(3) 0.0048(3)
O2 0.0293(13) 0.0354(14) 0.0398(15) -0.0001(12) -0.0038(11) 0.0033(11)
O3 0.0376(14) 0.0290(13) 0.0328(13) 0.0057(11) 0.0019(11) 0.0020(11)
C4 0.044(2) 0.044(2) 0.032(2) -0.0055(17) 0.0152(17) 0.0053(18)
C5 0.0261(17) 0.0267(17) 0.0207(15) 0.0021(13) 0.0008(13) 0.0025(13)
C6 0.0236(16) 0.0249(16) 0.0196(15) -0.0021(13) -0.0011(13) -0.0008(14)
C7 0.0219(16) 0.0261(17) 0.0189(15) -0.0024(13) -0.0002(13) 0.0011(13)
C8 0.0225(16) 0.0238(16) 0.0230(16) -0.0058(13) 0.0009(13) 0.0037(13)
C9 0.0230(16) 0.0270(17) 0.0243(16) -0.0063(14) -0.0019(13) 0.0029(13)
C10 0.0229(17) 0.0259(17) 0.0231(17) -0.0056(14) -0.0001(13) 0.0024(14)
O11 0.0275(13) 0.0297(13) 0.0229(11) -0.0017(10) -0.0049(10) -0.0051(10)
O12 0.0266(13) 0.0385(14) 0.0224(12) -0.0036(11) -0.0063(10) 0.0004(11)
C13 0.0211(16) 0.0247(17) 0.0245(17) -0.0040(13) 0.0003(13) 0.0026(13)
C14 0.0265(18) 0.0253(17) 0.0330(19) -0.0006(14) -0.0007(14) 0.0031(14)
C15 0.0277(18) 0.0273(19) 0.040(2) 0.0021(16) -0.0038(15) -0.0061(15)
C16 0.0255(17) 0.0321(19) 0.0298(18) -0.0051(15) -0.0055(14) 0.0004(15)
N17 0.0278(15) 0.0226(15) 0.0265(15) 0.0017(12) -0.0051(12) -0.0064(12)
C18 0.0274(17) 0.0305(19) 0.0233(17) -0.0014(14) 0.0022(14) 0.0054(15)
C19 0.042(2) 0.037(2) 0.0251(17) 0.0015(16) -0.0072(16) -0.0018(18)
O20 0.0390(15) 0.0344(14) 0.0284(13) 0.0051(11) 0.0005(11) -0.0054(12)
C21 0.0237(17) 0.0257(18) 0.0253(16) -0.0011(13) 0.0009(13) -0.0030(14)
C22 0.0253(17) 0.0242(17) 0.0265(17) -0.0047(14) -0.0019(13) 0.0008(13)
C23 0.0251(17) 0.0215(16) 0.0332(18) -0.0015(14) -0.0013(14) 0.0001(13)
C24 0.0252(18) 0.0242(17) 0.040(2) 0.0004(15) 0.0068(15) 0.0020(14)
C25 0.034(2) 0.0275(18) 0.0319(18) -0.0055(15) 0.0076(15) -0.0024(15)
C26 0.0314(19) 0.0293(18) 0.0243(17) -0.0036(14) 0.0024(14) -0.0034(14)
O27 0.0353(14) 0.0288(13) 0.0397(14) -0.0031(11) -0.0114(12) 0.0040(11)
C28 0.045(2) 0.0247(18) 0.0380(19) -0.0021(16) -0.0156(18) 0.0012(16)
C29 0.075(4) 0.039(2) 0.056(3) -0.005(2) -0.033(3) 0.011(2)
O30 0.0416(15) 0.0261(13) 0.0450(16) -0.0024(12) 0.0070(13) 0.0112(12)
C31 0.086(4) 0.035(2) 0.043(2) 0.0048(19) 0.031(2) 0.022(2)
C36 0.119(5) 0.113(5) 0.174(7) 0.047(5) -0.022(5) 0.054(4)
C37 0.104(4) 0.083(4) 0.152(7) 0.036(4) -0.045(4) 0.021(4)
N6 0.0225(13) 0.0254(14) 0.0183(13) -0.0029(11) -0.0023(11) -0.0006(11)
O38 0.192(10) 0.150(8) 0.231(11) 0.007(9) -0.034(9) -0.007(9)
C35 0.104(5) 0.109(5) 0.212(9) 0.073(5) -0.057(5) 0.027(5)
C34 0.144(8) 0.149(8) 0.233(12) 0.067(8) -0.049(8) 0.005(8)
O33 0.179(9) 0.177(9) 0.235(14) 0.050(8) -0.046(8) -0.004(10)
O39 0.195(11) 0.198(11) 0.269(14) 0.037(11) -0.045(11) 0.008(11)

loop_
_atom_type_symbol
_atom_type_scat_dispersion_real
_atom_type_scat_dispersion_imag
_atom_type_scat_Cromer_Mann_a1
_atom_type_scat_Cromer_Mann_b1
_atom_type_scat_Cromer_Mann_a2
_atom_type_scat_Cromer_Mann_b2
_atom_type_scat_Cromer_Mann_a3
_atom_type_scat_Cromer_Mann_b3
_atom_type_scat_Cromer_Mann_a4
_atom_type_scat_Cromer_Mann_b4
_atom_type_scat_Cromer_Mann_c
_atom_type_scat_source
C 0.0181 0.0091 2.3100 20.8439 1.0200 10.2075 1.5886 0.5687 0.8650 51.6512 0.2156 'International Tables Vol C 4.2.6.8 and 6.1.1.4'
H 0.0000 0.0000 0.4930 10.5109 0.3229 26.1257 0.1402 3.1424 0.0408 57.7998 0.0030 'International Tables Vol C 4.2.6.8 and 6.1.1.4'
N 0.0311 0.0180 12.2126 0.0057 3.1322 9.8933 2.0125 28.9975 1.1663 0.5826 -11.5290 'International Tables Vol C 4.2.6.8 and 6.1.1.4'
O 0.0492 0.0322 3.0485 13.2771 2.2868 5.7011 1.5463 0.3239 0.8670 32.9089 0.2508 'International Tables Vol C 4.2.6.8 and 6.1.1.4'
S 0.3331 0.5567 6.9053 1.4679 5.2034 22.2151 1.4379 0.2536 1.5863 56.1720 0.8669 'International Tables Vol C 4.2.6.8 and 6.1.1.4'

loop_
_geom_angle_atom_site_label_1
_geom_angle_site_symmetry_1
_geom_angle_atom_site_label_2
_geom_angle_site_symmetry_2
_geom_angle_atom_site_label_3
_geom_angle_site_symmetry_3
_geom_angle
_geom_angle_publ_flag
O2 . S1 . O3 . 117.40(16) yes
O2 . S1 . C4 . 108.6(2) yes
O3 . S1 . C4 . 108.41(19) yes
O2 . S1 . C5 . 109.53(16) yes
O3 . S1 . C5 . 108.85(16) yes
C4 . S1 . C5 . 103.07(18) yes
S1 . C4 . H321 . 113.2 no
S1 . C4 . H323 . 108.9 no
H321 . C4 . H323 . 109.0 no
S1 . C4 . H322 . 108.8 no
H321 . C4 . H322 . 109.3 no
H323 . C4 . H322 . 107.5 no
S1 . C5 . C6 . 113.7(2) yes
S1 . C5 . H42 . 107.7 no
C6 . C5 . H42 . 107.6 no
S1 . C5 . H41 . 108.0 no
C6 . C5 . H41 . 109.6 no
H42 . C5 . H41 . 110.3 no
C5 . C6 . C21 . 111.7(3) yes
C5 . C6 . N6 . 111.6(3) yes
C21 . C6 . N6 . 112.3(3) yes
C5 . C6 . H51 . 108.1 no
C21 . C6 . H51 . 106.4 no
N6 . C6 . H51 . 106.4 no
C8 . C7 . O11 . 128.9(3) yes
C8 . C7 . N6 . 106.4(3) yes
O11 . C7 . N6 . 124.6(3) yes
C7 . C8 . C9 . 108.3(3) yes
C7 . C8 . C13 . 129.6(3) yes
C9 . C8 . C13 . 122.1(3) yes
C8 . C9 . C10 . 107.7(3) yes
C8 . C9 . C16 . 122.5(3) yes
C10 . C9 . C16 . 129.8(3) yes
C9 . C10 . O12 . 128.7(3) yes
C9 . C10 . N6 . 107.0(3) yes
O12 . C10 . N6 . 124.4(3) yes
C8 . C13 . C14 . 116.0(3) yes
C8 . C13 . N17 . 118.4(3) yes
C14 . C13 . N17 . 125.6(3) yes
C13 . C14 . C15 . 121.1(3) yes
C13 . C14 . H151 . 119.5 no
C15 . C14 . H151 . 119.4 no
C14 . C15 . C16 . 122.5(3) yes
C14 . C15 . H161 . 118.2 no
C16 . C15 . H161 . 119.3 no
C15 . C16 . C9 . 115.8(3) yes
C15 . C16 . H171 . 121.3 no
C9 . C16 . H171 . 123.0 no
C13 . N17 . C18 . 128.7(3) yes
C13 . N17 . H111 . 119(3) no
C18 . N17 . H111 . 112(3) no
N17 . C18 . C19 . 113.9(3) yes
N17 . C18 . O20 . 123.2(3) yes
C19 . C18 . O20 . 122.9(3) yes
C18 . C19 . H142 . 110.0 no
C18 . C19 . H141 . 108.8 no
H142 . C19 . H141 . 110.0 no
C18 . C19 . H143 . 108.7 no
H142 . C19 . H143 . 110.7 no
H141 . C19 . H143 . 108.6 no
C6 . C21 . C22 . 122.1(3) yes
C6 . C21 . C26 . 119.1(3) yes
C22 . C21 . C26 . 118.8(3) yes
C21 . C22 . C23 . 121.1(3) yes
C21 . C22 . H281 . 119.2 no
C23 . C22 . H281 . 119.7 no
C22 . C23 . C24 . 119.4(3) yes
C22 . C23 . O27 . 125.0(3) yes
C24 . C23 . O27 . 115.6(3) yes
C23 . C24 . C25 . 119.2(3) yes
C23 . C24 . O30 . 115.4(3) yes
C25 . C24 . O30 . 125.4(3) yes
C24 . C25 . C26 . 120.7(3) yes
C24 . C25 . H231 . 120.4 no
C26 . C25 . H231 . 119.0 no
C25 . C26 . C21 . 120.9(3) yes
C25 . C26 . H221 . 118.7 no
C21 . C26 . H221 . 120.4 no
C23 . O27 . C28 . 116.3(3) yes
O27 . C28 . C29 . 108.1(3) yes
O27 . C28 . H302 . 111.1 no
C29 . C28 . H302 . 110.4 no
O27 . C28 . H301 . 108.9 no
C29 . C28 . H301 . 109.2 no
H302 . C28 . H301 . 109.1 no
C28 . C29 . H311 . 108.6 no
C28 . C29 . H313 . 108.6 no
H311 . C29 . H313 . 110.5 no
C28 . C29 . H312 . 109.2 no
H311 . C29 . H312 . 110.5 no
H313 . C29 . H312 . 109.4 no
C24 . O30 . C31 . 115.7(3) yes
O30 . C31 . H261 . 108.2 no
O30 . C31 . H263 . 110.7 no
H261 . C31 . H263 . 110.4 no
O30 . C31 . H262 . 109.1 no
H261 . C31 . H262 . 108.8 no
H263 . C31 . H262 . 109.6 no
C37 . C36 . C35 . 116.3(9) yes
C37 . C36 . H361 . 113.9 no
C35 . C36 . H361 . 129.7 no
C36 . C37 . C37 7_555 120.0(5) yes
C36 . C37 . O38 . 119.8(2) yes
C37 7_555 C37 . O38 . 119.1(6) yes
C36 . C37 . H371 . 119.6 no
C37 7_555 C37 . H371 . 120.3 no
O38 . C37 . H371 . 10.9 no
C6 . N6 . C10 . 125.2(3) yes
C6 . N6 . C7 . 123.7(3) yes
C10 . N6 . C7 . 110.6(3) yes
C36 . C35 . C35 7_555 123.6(6) yes
C36 . C35 . C34 . 120.0(7) yes
C35 7_555 C35 . C34 . 116.2(5) yes
C35 . C34 . O33 . 119.7(8) yes
C35 . C34 . O39 . 119.2(5) yes
O33 . C34 . O39 . 120.2(2) yes
C34 . O33 . O33 7_555 116.9(14) yes

loop_
_geom_bond_atom_site_label_1
_geom_bond_site_symmetry_1
_geom_bond_atom_site_label_2
_geom_bond_site_symmetry_2
_geom_bond_distance
_geom_bond_publ_flag
S1 . O2 . 1.441(3) yes
S1 . O3 . 1.447(3) yes
S1 . C4 . 1.757(4) yes
S1 . C5 . 1.768(3) yes
C4 . H321 . 0.952 no
C4 . H323 . 0.959 no
C4 . H322 . 0.959 no
C5 . C6 . 1.527(4) yes
C5 . H42 . 0.975 no
C5 . H41 . 0.974 no
C6 . C21 . 1.526(5) yes
C6 . N6 . 1.472(4) yes
C6 . H51 . 0.977 no
C7 . C8 . 1.486(5) yes
C7 . O11 . 1.222(4) yes
C7 . N6 . 1.396(4) yes
C8 . C9 . 1.384(5) yes
C8 . C13 . 1.390(5) yes
C9 . C10 . 1.480(5) yes
C9 . C16 . 1.373(5) yes
C10 . O12 . 1.224(4) yes
C10 . N6 . 1.400(4) yes
C13 . C14 . 1.403(5) yes
C13 . N17 . 1.398(4) yes
C14 . C15 . 1.383(5) yes
C14 . H151 . 0.933 no
C15 . C16 . 1.401(5) yes
C15 . H161 . 0.934 no
C16 . H171 . 0.933 no
N17 . C18 . 1.371(5) yes
N17 . H111 . 0.77(5) no
C18 . C19 . 1.497(5) yes
C18 . O20 . 1.216(5) yes
C19 . H142 . 0.960 no
C19 . H141 . 0.963 no
C19 . H143 . 0.955 no
C21 . C22 . 1.403(5) yes
C21 . C26 . 1.378(5) yes
C22 . C23 . 1.385(5) yes
C22 . H281 . 0.935 no
C23 . C24 . 1.421(5) yes
C23 . O27 . 1.371(4) yes
C24 . C25 . 1.377(6) yes
C24 . O30 . 1.371(4) yes
C25 . C26 . 1.397(5) yes
C25 . H231 . 0.931 no
C26 . H221 . 0.938 no
O27 . C28 . 1.445(4) yes
C28 . C29 . 1.505(6) yes
C28 . H302 . 0.962 no
C28 . H301 . 0.973 no
C29 . H311 . 0.959 no
C29 . H313 . 0.962 no
C29 . H312 . 0.968 no
O30 . C31 . 1.430(5) yes
C31 . H261 . 0.965 no
C31 . H263 . 0.962 no
C31 . H262 . 0.964 no
C36 . C37 . 1.438(13) yes
C36 . C35 . 1.363(14) yes
C36 . H361 . 0.949 no
C37 . C37 7_555 1.386(16) yes
C37 . O38 . 1.327(8) yes
C37 . H371 . 0.946 no
C35 . C35 7_555 1.32(2) yes
C35 . C34 . 1.421(9) yes
C34 . O33 . 1.43(2) yes
C34 . O39 . 1.32(3) yes
O33 . O33 7_555 1.09(4) yes

loop_
_geom_hbond_atom_site_label_D
_geom_hbond_site_symmetry_D
_geom_hbond_atom_site_label_H
_geom_hbond_site_symmetry_H
_geom_hbond_atom_site_label_A
_geom_hbond_site_symmetry_A
_geom_hbond_angle_DHA
_geom_hbond_distance_DH
_geom_hbond_distance_HA
_geom_hbond_distance_DA
_geom_hbond_publ_flag
C5 . H42 . O12 . 124 0.98 2.44 3.093(7) yes
C5 . H42 . O12 5_666 141 0.98 2.33 3.152(7) yes
C5 . H41 . O20 8_546 171 0.97 2.49 3.453(7) yes
C14 . H151 . O20 . 121 0.93 2.32 2.910(7) yes
C26 . H221 . O3 8_546 138 0.94 2.52 3.276(7) yes
C26 . H221 . O38 3_665 132 0.94 2.55 3.261(7) yes
C25 . H231 . O2 8_546 165 0.93 2.44 3.349(7) yes
C31 . H261 . O20 2_645 169 0.97 2.54 3.493(7) yes
C22 . H281 . O12 5_666 179 0.94 2.43 3.366(7) yes
C4 . H321 . O3 5_666 149 0.95 2.54 3.392(7) yes
C4 . H323 . O11 2_555 126 0.96 2.37 3.042(7) yes
N17 . H111 . O11 . 133(4) 0.770 2.396 2.976(7) yes
